data_4345687
loop_
_publ_author_name
'W\"achtler, Erik'
'Wahlicht, Sven'
'Priv\'er, Steven H.'
'Bennett, Martin A.'
'Gerke, Birgit'
'P\"ottgen, Rainer'
'Brendler, Erica'
'Gericke, Robert'
'Wagler, J\"org'
'Bhargava, Suresh K.'

_publ_section_title
;
 Tin(IV) Compounds with 2-C6F4PPh2 Substituents and Their Reactivity
 toward Palladium(0): Formation of Tin--Palladium Complexes via Oxidative
 Addition
;
_journal_name_full 'Inorganic Chemistry'
_journal_paper_doi 10.1021/acs.inorgchem.7b00410
_journal_year 2017
_chemical_formula_moiety 'C38 H26 F8 P2 Sn'
_chemical_formula_sum 'C38 H26 F8 P2 Sn'
_chemical_formula_weight 815.22
_space_group_crystal_system monoclinic
_space_group_IT_number 14
_space_group_name_Hall '-P 2ybc'
_space_group_name_H-M_alt 'P 1 21/c 1'
_symmetry_space_group_name_Hall '-P 2ybc'
_symmetry_space_group_name_H-M 'P 1 21/c 1'
_atom_sites_solution_hydrogens geom
_audit_creation_method SHELXL-2014/7
_cell_angle_alpha 90
_cell_angle_beta 98.4050(10)
_cell_angle_gamma 90
_cell_formula_units_Z 4
_cell_length_a 18.0260(7)
_cell_length_b 11.0737(4)
_cell_length_c 16.9315(7)
_cell_measurement_reflns_used 9842
_cell_measurement_temperature 150(2)
_cell_measurement_theta_max 39.62
_cell_measurement_theta_min 2.56
_cell_volume 3343.5(2)
_computing_cell_refinement 'Bruker SAINT'
_computing_data_collection 'Bruker APEX2'
_computing_data_reduction 'Bruker SAINT'
_computing_molecular_graphics 'ORTEP32 (Farugia)'
_computing_publication_material 'Ciftab (Sheldrick)'
_computing_structure_refinement 'SHELXS-2014/7 (Sheldrick, 2014)'
_computing_structure_solution 'SHELXL-2014/7 (Sheldrick, 2014)'
_diffrn_ambient_temperature 150(2)
_diffrn_measured_fraction_theta_full 0.999
_diffrn_measured_fraction_theta_max 0.999
_diffrn_measurement_device_type 'Bruker APEX-II CCD'
_diffrn_measurement_method 'phi and omega scans'
_diffrn_radiation_type MoK\a
_diffrn_radiation_wavelength 0.71073
_diffrn_reflns_av_R_equivalents 0.0213
_diffrn_reflns_av_unetI/netI 0.0232
_diffrn_reflns_Laue_measured_fraction_full 0.999
_diffrn_reflns_Laue_measured_fraction_max 0.999
_diffrn_reflns_limit_h_max 30
_diffrn_reflns_limit_h_min -30
_diffrn_reflns_limit_k_max 12
_diffrn_reflns_limit_k_min -18
_diffrn_reflns_limit_l_max 27
_diffrn_reflns_limit_l_min -29
_diffrn_reflns_number 55004
_diffrn_reflns_point_group_measured_fraction_full 0.999
_diffrn_reflns_point_group_measured_fraction_max 0.999
_diffrn_reflns_theta_full 25.242
_diffrn_reflns_theta_max 37.499
_diffrn_reflns_theta_min 2.165
_exptl_absorpt_coefficient_mu 0.933
_exptl_absorpt_correction_T_max 0.7479
_exptl_absorpt_correction_T_min 0.6997
_exptl_absorpt_correction_type multi-scan
_exptl_absorpt_process_details SADABS
_exptl_crystal_colour colorless
_exptl_crystal_density_diffrn 1.620
_exptl_crystal_description block
_exptl_crystal_F_000 1624
_exptl_crystal_size_max 0.290
_exptl_crystal_size_mid 0.240
_exptl_crystal_size_min 0.100
_refine_diff_density_max 0.692
_refine_diff_density_min -0.306
_refine_diff_density_rms 0.068
_refine_ls_extinction_method none
_refine_ls_goodness_of_fit_ref 1.053
_refine_ls_hydrogen_treatment constr
_refine_ls_matrix_type full
_refine_ls_number_parameters 444
_refine_ls_number_reflns 17571
_refine_ls_number_restraints 0
_refine_ls_restrained_S_all 1.053
_refine_ls_R_factor_all 0.0340
_refine_ls_R_factor_gt 0.0252
_refine_ls_shift/su_max 0.001
_refine_ls_shift/su_mean 0.000
_refine_ls_structure_factor_coef Fsqd
_refine_ls_weighting_details 'w=1/[\s^2^(Fo^2^)+(0.0310P)^2^+0.4906P] where P=(Fo^2^+2Fc^2^)/3'
_refine_ls_weighting_scheme calc
_refine_ls_wR_factor_gt 0.0622
_refine_ls_wR_factor_ref 0.0647
_reflns_Friedel_coverage 0.000
_reflns_number_gt 14799
_reflns_number_total 17571
_reflns_threshold_expression 'I > 2\s(I)'
_cod_data_source_file ic7b00410_si_003.cif
_cod_data_source_block 2
_cod_depositor_comments
;
The following automatic conversions were performed:

'_exptl_absorpt_correction_type' value 'MULTI-SCAN' changed to
'multi-scan' according to
/home/data/users/saulius/crontab/automatic-downloads/rss-feeds/ACS/lib/dictionaries/cif_core.dic
dictionary named 'cif_core.dic' version 2.4.2 from 2011-04-26.

Automatic conversion script
Id: cif_fix_values 4973 2017-02-22 13:04:09Z antanas 
;
_cod_database_code 4345687
_shelx_shelxl_version_number 2014/7
_shelx_space_group_comment
;
The symmetry employed for this shelxl refinement is uniquely defined
by the following loop, which should always be used as a source of
symmetry information in preference to the above space-group names.
They are only intended as comments.
;
_shelx_estimated_absorpt_t_min 0.774
_shelx_estimated_absorpt_t_max 0.913

loop_
_space_group_symop_operation_xyz
'x, y, z'
'-x, y+1/2, -z+1/2'
'-x, -y, -z'
'x, -y-1/2, z-1/2'

loop_
_atom_site_label
_atom_site_type_symbol
_atom_site_fract_x
_atom_site_fract_y
_atom_site_fract_z
_atom_site_U_iso_or_equiv
_atom_site_adp_type
_atom_site_occupancy
_atom_site_site_symmetry_order
_atom_site_calc_flag
_atom_site_refinement_flags_posn
_atom_site_refinement_flags_adp
Sn1 Sn 0.35638(2) 0.03232(2) 0.26127(2) 0.01810(2) Uani 1 1 d . .
P1 P 0.24263(2) 0.24309(2) 0.32812(2) 0.01657(4) Uani 1 1 d . .
P2 P 0.29028(2) -0.19406(2) 0.36987(2) 0.01861(4) Uani 1 1 d . .
F1 F 0.06982(4) 0.16492(7) 0.30901(4) 0.02771(13) Uani 1 1 d . .
F2 F 0.00555(4) -0.01893(7) 0.22319(5) 0.03424(16) Uani 1 1 d . .
F3 F 0.08675(4) -0.16555(7) 0.14140(5) 0.03903(18) Uani 1 1 d . .
F4 F 0.23634(4) -0.13590(6) 0.15212(4) 0.02961(14) Uani 1 1 d . .
F5 F 0.32821(4) -0.16790(6) 0.55540(4) 0.02858(13) Uani 1 1 d . .
F6 F 0.41757(4) -0.00342(7) 0.63814(4) 0.03162(14) Uani 1 1 d . .
F7 F 0.47948(4) 0.17616(6) 0.56125(4) 0.02977(14) Uani 1 1 d . .
F8 F 0.45544(4) 0.18929(6) 0.40151(4) 0.02817(13) Uani 1 1 d . .
C1 C 0.23438(5) 0.03295(8) 0.23808(5) 0.01677(14) Uani 1 1 d . .
C2 C 0.19109(5) 0.11442(8) 0.27707(5) 0.01672(14) Uani 1 1 d . .
C3 C 0.11437(5) 0.09330(9) 0.27198(6) 0.01986(16) Uani 1 1 d . .
C4 C 0.07959(6) -0.00134(10) 0.22764(7) 0.02356(18) Uani 1 1 d . .
C5 C 0.12118(6) -0.07665(10) 0.18623(7) 0.02448(18) Uani 1 1 d . .
C6 C 0.19760(6) -0.05841(9) 0.19216(6) 0.02046(16) Uani 1 1 d . .
C7 C 0.21293(5) 0.37146(8) 0.26311(5) 0.01765(15) Uani 1 1 d . .
C8 C 0.14049(5) 0.39390(10) 0.22389(6) 0.02111(17) Uani 1 1 d . .
H8 H 0.1010 0.3394 0.2300 0.025 Uiso 1 1 calc R U
C9 C 0.12593(7) 0.49586(11) 0.17590(6) 0.02561(19) Uani 1 1 d . .
H9 H 0.0765 0.5107 0.1496 0.031 Uiso 1 1 calc R U
C10 C 0.18330(7) 0.57587(10) 0.16638(6) 0.0277(2) Uani 1 1 d . .
H10 H 0.1734 0.6443 0.1327 0.033 Uiso 1 1 calc R U
C11 C 0.25494(7) 0.55581(10) 0.20602(7) 0.0272(2) Uani 1 1 d . .
H11 H 0.2940 0.6115 0.2005 0.033 Uiso 1 1 calc R U
C12 C 0.26986(6) 0.45392(9) 0.25397(6) 0.02235(17) Uani 1 1 d . .
H12 H 0.3192 0.4403 0.2808 0.027 Uiso 1 1 calc R U
C13 C 0.19885(5) 0.27167(9) 0.41721(5) 0.01864(15) Uani 1 1 d . .
C14 C 0.14307(7) 0.35692(11) 0.42329(6) 0.0284(2) Uani 1 1 d . .
H14 H 0.1225 0.4022 0.3777 0.034 Uiso 1 1 calc R U
C15 C 0.11746(7) 0.37587(13) 0.49594(7) 0.0328(2) Uani 1 1 d . .
H15 H 0.0796 0.4343 0.4998 0.039 Uiso 1 1 calc R U
C16 C 0.14705(7) 0.30959(11) 0.56279(6) 0.0282(2) Uani 1 1 d . .
H16 H 0.1287 0.3215 0.6120 0.034 Uiso 1 1 calc R U
C17 C 0.20343(6) 0.22602(10) 0.55773(6) 0.02535(19) Uani 1 1 d . .
H17 H 0.2240 0.1810 0.6035 0.030 Uiso 1 1 calc R U
C18 C 0.22976(6) 0.20841(9) 0.48539(5) 0.02050(16) Uani 1 1 d . .
H18 H 0.2693 0.1526 0.4824 0.025 Uiso 1 1 calc R U
C19 C 0.37679(5) 0.01605(8) 0.39091(6) 0.01771(15) Uani 1 1 d . .
C20 C 0.34410(5) -0.07757(8) 0.43135(5) 0.01816(15) Uani 1 1 d . .
C21 C 0.35799(6) -0.08126(9) 0.51431(6) 0.02069(16) Uani 1 1 d . .
C22 C 0.40308(6) 0.00356(10) 0.55863(6) 0.02228(17) Uani 1 1 d . .
C23 C 0.43487(5) 0.09500(9) 0.51911(6) 0.02167(17) Uani 1 1 d . .
C24 C 0.42131(5) 0.09966(9) 0.43652(6) 0.01985(16) Uani 1 1 d . .
C25 C 0.32747(6) -0.33486(9) 0.41692(6) 0.02070(16) Uani 1 1 d . .
C26 C 0.39314(6) -0.37917(11) 0.39296(7) 0.0275(2) Uani 1 1 d . .
H26 H 0.4171 -0.3350 0.3558 0.033 Uiso 1 1 calc R U
C27 C 0.42354(8) -0.48818(13) 0.42358(9) 0.0386(3) Uani 1 1 d . .
H27 H 0.4686 -0.5177 0.4077 0.046 Uiso 1 1 calc R U
C28 C 0.38828(9) -0.55332(11) 0.47697(9) 0.0398(3) Uani 1 1 d . .
H28 H 0.4090 -0.6279 0.4974 0.048 Uiso 1 1 calc R U
C29 C 0.32322(8) -0.51057(11) 0.50076(8) 0.0347(3) Uani 1 1 d . .
H29 H 0.2992 -0.5557 0.5375 0.042 Uiso 1 1 calc R U
C30 C 0.29254(7) -0.40111(10) 0.47093(7) 0.02631(19) Uani 1 1 d . .
H30 H 0.2477 -0.3718 0.4875 0.032 Uiso 1 1 calc R U
C31 C 0.19576(5) -0.18496(9) 0.39657(6) 0.02016(16) Uani 1 1 d . .
C32 C 0.17137(6) -0.09471(11) 0.44335(7) 0.0270(2) Uani 1 1 d . .
H32 H 0.2060 -0.0360 0.4673 0.032 Uiso 1 1 calc R U
C33 C 0.09675(7) -0.08878(13) 0.45584(8) 0.0339(2) Uani 1 1 d . .
H33 H 0.0808 -0.0257 0.4875 0.041 Uiso 1 1 calc R U
C34 C 0.04593(7) -0.17432(14) 0.42240(9) 0.0383(3) Uani 1 1 d . .
H34 H -0.0047 -0.1715 0.4319 0.046 Uiso 1 1 calc R U
C35 C 0.06934(8) -0.26414(15) 0.37500(10) 0.0454(4) Uani 1 1 d . .
H35 H 0.0345 -0.3229 0.3516 0.055 Uiso 1 1 calc R U
C36 C 0.14331(7) -0.26916(13) 0.36131(8) 0.0354(3) Uani 1 1 d . .
H36 H 0.1584 -0.3303 0.3277 0.042 Uiso 1 1 calc R U
C37 C 0.40693(7) -0.11761(11) 0.21024(7) 0.0296(2) Uani 1 1 d . .
H37A H 0.3990 -0.1101 0.1519 0.044 Uiso 1 1 calc R U
H37B H 0.3841 -0.1928 0.2255 0.044 Uiso 1 1 calc R U
H37C H 0.4608 -0.1187 0.2298 0.044 Uiso 1 1 calc R U
C38 C 0.40246(7) 0.19132(12) 0.21606(8) 0.0332(2) Uani 1 1 d . .
H38A H 0.4559 0.1788 0.2139 0.050 Uiso 1 1 calc R U
H38B H 0.3962 0.2597 0.2512 0.050 Uiso 1 1 calc R U
H38C H 0.3764 0.2084 0.1623 0.050 Uiso 1 1 calc R U

loop_
_atom_site_aniso_label
_atom_site_aniso_U_11
_atom_site_aniso_U_22
_atom_site_aniso_U_33
_atom_site_aniso_U_23
_atom_site_aniso_U_13
_atom_site_aniso_U_12
Sn1 0.01686(3) 0.01809(3) 0.02029(3) 0.00125(2) 0.00587(2) 0.00036(2)
P1 0.01723(9) 0.01771(10) 0.01477(9) -0.00035(7) 0.00237(7) 0.00147(8)
P2 0.02300(11) 0.01508(10) 0.01788(10) -0.00042(8) 0.00345(8) -0.00105(8)
F1 0.0199(3) 0.0321(3) 0.0328(3) -0.0028(3) 0.0095(2) 0.0033(2)
F2 0.0175(3) 0.0350(4) 0.0497(5) 0.0015(3) 0.0032(3) -0.0063(3)
F3 0.0330(4) 0.0279(4) 0.0530(5) -0.0142(3) -0.0045(3) -0.0078(3)
F4 0.0313(3) 0.0245(3) 0.0334(3) -0.0114(3) 0.0060(3) 0.0006(3)
F5 0.0418(4) 0.0238(3) 0.0209(3) 0.0021(2) 0.0071(3) -0.0054(3)
F6 0.0369(4) 0.0367(4) 0.0197(3) -0.0039(3) -0.0012(3) -0.0002(3)
F7 0.0250(3) 0.0269(3) 0.0349(3) -0.0096(3) -0.0040(3) -0.0043(3)
F8 0.0261(3) 0.0219(3) 0.0365(3) 0.0014(3) 0.0045(3) -0.0078(2)
C1 0.0172(3) 0.0166(4) 0.0166(3) 0.0014(3) 0.0028(3) 0.0000(3)
C2 0.0173(3) 0.0175(4) 0.0155(3) 0.0017(3) 0.0030(3) 0.0008(3)
C3 0.0178(3) 0.0215(4) 0.0208(4) 0.0025(3) 0.0044(3) 0.0010(3)
C4 0.0174(4) 0.0240(4) 0.0288(5) 0.0042(4) 0.0017(3) -0.0031(3)
C5 0.0240(4) 0.0186(4) 0.0294(5) -0.0017(3) -0.0011(3) -0.0038(3)
C6 0.0227(4) 0.0171(4) 0.0214(4) -0.0011(3) 0.0030(3) 0.0005(3)
C7 0.0218(4) 0.0171(4) 0.0143(3) -0.0004(3) 0.0036(3) 0.0012(3)
C8 0.0228(4) 0.0225(4) 0.0185(4) 0.0020(3) 0.0046(3) 0.0019(3)
C9 0.0298(5) 0.0249(5) 0.0218(4) 0.0035(4) 0.0027(4) 0.0065(4)
C10 0.0417(6) 0.0191(4) 0.0225(4) 0.0030(3) 0.0060(4) 0.0029(4)
C11 0.0369(6) 0.0190(4) 0.0264(5) -0.0006(3) 0.0070(4) -0.0047(4)
C12 0.0255(4) 0.0197(4) 0.0216(4) -0.0017(3) 0.0027(3) -0.0029(3)
C13 0.0212(4) 0.0201(4) 0.0145(3) -0.0007(3) 0.0024(3) 0.0012(3)
C14 0.0324(5) 0.0347(6) 0.0184(4) 0.0010(4) 0.0049(4) 0.0137(4)
C15 0.0370(6) 0.0402(7) 0.0227(5) -0.0032(4) 0.0093(4) 0.0136(5)
C16 0.0349(5) 0.0330(6) 0.0181(4) -0.0038(4) 0.0086(4) -0.0020(4)
C17 0.0334(5) 0.0261(5) 0.0167(4) 0.0027(3) 0.0040(3) -0.0030(4)
C18 0.0252(4) 0.0188(4) 0.0173(4) 0.0014(3) 0.0023(3) -0.0003(3)
C19 0.0158(3) 0.0155(4) 0.0216(4) 0.0004(3) 0.0023(3) 0.0017(3)
C20 0.0189(4) 0.0159(4) 0.0196(4) -0.0003(3) 0.0026(3) 0.0003(3)
C21 0.0234(4) 0.0183(4) 0.0204(4) 0.0000(3) 0.0035(3) 0.0005(3)
C22 0.0224(4) 0.0234(4) 0.0202(4) -0.0033(3) 0.0001(3) 0.0036(3)
C23 0.0169(4) 0.0189(4) 0.0279(4) -0.0053(3) -0.0013(3) 0.0014(3)
C24 0.0158(3) 0.0165(4) 0.0270(4) -0.0003(3) 0.0021(3) 0.0005(3)
C25 0.0230(4) 0.0155(4) 0.0225(4) -0.0020(3) 0.0000(3) -0.0007(3)
C26 0.0221(4) 0.0261(5) 0.0331(5) -0.0061(4) 0.0002(4) 0.0013(4)
C27 0.0305(6) 0.0338(6) 0.0470(7) -0.0112(5) -0.0087(5) 0.0122(5)
C28 0.0482(8) 0.0202(5) 0.0445(7) -0.0024(5) -0.0151(6) 0.0087(5)
C29 0.0469(7) 0.0185(5) 0.0349(6) 0.0054(4) -0.0068(5) -0.0042(5)
C30 0.0313(5) 0.0186(4) 0.0281(5) 0.0028(4) 0.0012(4) -0.0015(4)
C31 0.0214(4) 0.0183(4) 0.0200(4) 0.0007(3) 0.0003(3) -0.0013(3)
C32 0.0231(4) 0.0264(5) 0.0317(5) -0.0077(4) 0.0041(4) -0.0014(4)
C33 0.0249(5) 0.0415(7) 0.0360(6) -0.0067(5) 0.0064(4) 0.0035(5)
C34 0.0214(5) 0.0477(8) 0.0450(7) 0.0002(6) 0.0027(5) -0.0019(5)
C35 0.0255(5) 0.0459(8) 0.0627(9) -0.0149(7) -0.0011(6) -0.0108(5)
C36 0.0269(5) 0.0344(6) 0.0432(7) -0.0158(5) -0.0004(5) -0.0051(4)
C37 0.0300(5) 0.0290(5) 0.0318(5) -0.0028(4) 0.0109(4) 0.0070(4)
C38 0.0361(6) 0.0289(6) 0.0374(6) 0.0068(5) 0.0149(5) -0.0082(5)

loop_
_atom_type_symbol
_atom_type_description
_atom_type_scat_dispersion_real
_atom_type_scat_dispersion_imag
_atom_type_scat_source
C C 0.0033 0.0016 'International Tables Vol C Tables 4.2.6.8 and 6.1.1.4'
H H 0.0000 0.0000 'International Tables Vol C Tables 4.2.6.8 and 6.1.1.4'
F F 0.0171 0.0103 'International Tables Vol C Tables 4.2.6.8 and 6.1.1.4'
P P 0.1023 0.0942 'International Tables Vol C Tables 4.2.6.8 and 6.1.1.4'
Sn Sn -0.6537 1.4246 'International Tables Vol C Tables 4.2.6.8 and 6.1.1.4'

loop_
_geom_angle_atom_site_label_1
_geom_angle_atom_site_label_2
_geom_angle_atom_site_label_3
_geom_angle
C38 Sn1 C37 106.53(5)
C38 Sn1 C1 111.61(4)
C37 Sn1 C1 114.14(4)
C38 Sn1 C19 114.32(4)
C37 Sn1 C19 108.90(4)
C1 Sn1 C19 101.50(3)
C13 P1 C7 103.78(4)
C13 P1 C2 105.75(4)
C7 P1 C2 103.60(4)
C31 P2 C25 103.55(5)
C31 P2 C20 104.75(4)
C25 P2 C20 102.77(4)
C6 C1 C2 118.40(8)
C6 C1 Sn1 119.16(7)
C2 C1 Sn1 121.90(6)
C3 C2 C1 118.26(8)
C3 C2 P1 125.88(7)
C1 C2 P1 115.83(7)
F1 C3 C4 116.40(8)
F1 C3 C2 121.77(9)
C4 C3 C2 121.83(9)
F2 C4 C5 119.64(10)
F2 C4 C3 120.58(10)
C5 C4 C3 119.77(9)
F3 C5 C4 119.42(10)
F3 C5 C6 121.56(10)
C4 C5 C6 119.01(9)
F4 C6 C5 117.02(9)
F4 C6 C1 120.40(9)
C5 C6 C1 122.57(9)
C8 C7 C12 118.74(9)
C8 C7 P1 126.50(7)
C12 C7 P1 114.76(7)
C9 C8 C7 120.28(10)
C9 C8 H8 119.9
C7 C8 H8 119.9
C10 C9 C8 120.31(10)
C10 C9 H9 119.8
C8 C9 H9 119.8
C11 C10 C9 119.95(10)
C11 C10 H10 120.0
C9 C10 H10 120.0
C10 C11 C12 119.98(11)
C10 C11 H11 120.0
C12 C11 H11 120.0
C11 C12 C7 120.72(10)
C11 C12 H12 119.6
C7 C12 H12 119.6
C14 C13 C18 118.96(9)
C14 C13 P1 125.51(7)
C18 C13 P1 115.29(7)
C15 C14 C13 120.23(10)
C15 C14 H14 119.9
C13 C14 H14 119.9
C16 C15 C14 120.22(11)
C16 C15 H15 119.9
C14 C15 H15 119.9
C17 C16 C15 120.01(10)
C17 C16 H16 120.0
C15 C16 H16 120.0
C16 C17 C18 119.72(10)
C16 C17 H17 120.1
C18 C17 H17 120.1
C17 C18 C13 120.81(10)
C17 C18 H18 119.6
C13 C18 H18 119.6
C24 C19 C20 117.89(9)
C24 C19 Sn1 120.35(7)
C20 C19 Sn1 121.74(7)
C21 C20 C19 118.89(9)
C21 C20 P2 123.53(7)
C19 C20 P2 117.45(7)
F5 C21 C22 116.76(9)
F5 C21 C20 121.19(9)
C22 C21 C20 122.05(9)
F6 C22 C23 119.75(9)
F6 C22 C21 121.23(10)
C23 C22 C21 119.01(9)
F7 C23 C22 119.48(9)
F7 C23 C24 121.09(9)
C22 C23 C24 119.42(9)
F8 C24 C19 120.73(9)
F8 C24 C23 116.51(9)
C19 C24 C23 122.73(9)
C30 C25 C26 119.34(10)
C30 C25 P2 124.19(8)
C26 C25 P2 116.40(8)
C27 C26 C25 120.03(12)
C27 C26 H26 120.0
C25 C26 H26 120.0
C28 C27 C26 120.13(13)
C28 C27 H27 119.9
C26 C27 H27 119.9
C29 C28 C27 120.29(12)
C29 C28 H28 119.9
C27 C28 H28 119.9
C28 C29 C30 120.10(13)
C28 C29 H29 120.0
C30 C29 H29 120.0
C25 C30 C29 120.12(12)
C25 C30 H30 119.9
C29 C30 H30 119.9
C32 C31 C36 118.26(10)
C32 C31 P2 124.47(8)
C36 C31 P2 117.02(8)
C31 C32 C33 120.96(11)
C31 C32 H32 119.5
C33 C32 H32 119.5
C34 C33 C32 120.20(12)
C34 C33 H33 119.9
C32 C33 H33 119.9
C33 C34 C35 119.43(12)
C33 C34 H34 120.3
C35 C34 H34 120.3
C34 C35 C36 120.54(12)
C34 C35 H35 119.7
C36 C35 H35 119.7
C35 C36 C31 120.56(12)
C35 C36 H36 119.7
C31 C36 H36 119.7
Sn1 C37 H37A 109.5
Sn1 C37 H37B 109.5
H37A C37 H37B 109.5
Sn1 C37 H37C 109.5
H37A C37 H37C 109.5
H37B C37 H37C 109.5
Sn1 C38 H38A 109.5
Sn1 C38 H38B 109.5
H38A C38 H38B 109.5
Sn1 C38 H38C 109.5
H38A C38 H38C 109.5
H38B C38 H38C 109.5

loop_
_geom_bond_atom_site_label_1
_geom_bond_atom_site_label_2
_geom_bond_distance
Sn1 C38 2.1358(11)
Sn1 C37 2.1362(11)
Sn1 C1 2.1768(9)
Sn1 C19 2.1795(10)
P1 C13 1.8294(9)
P1 C7 1.8294(9)
P1 C2 1.8454(9)
P2 C31 1.8282(10)
P2 C25 1.8328(10)
P2 C20 1.8422(10)
F1 C3 1.3469(12)
F2 C4 1.3400(12)
F3 C5 1.3389(12)
F4 C6 1.3499(12)
F5 C21 1.3424(12)
F6 C22 1.3356(12)
F7 C23 1.3400(11)
F8 C24 1.3497(12)
C1 C6 1.3845(13)
C1 C2 1.4175(13)
C2 C3 1.3928(13)
C3 C4 1.3847(15)
C4 C5 1.3795(16)
C5 C6 1.3812(14)
C7 C8 1.3980(13)
C7 C12 1.3990(14)
C8 C9 1.3934(15)
C8 H8 0.9500
C9 C10 1.3889(17)
C9 H9 0.9500
C10 C11 1.3835(18)
C10 H10 0.9500
C11 C12 1.3930(15)
C11 H11 0.9500
C12 H12 0.9500
C13 C14 1.3938(14)
C13 C18 1.3949(13)
C14 C15 1.3917(15)
C14 H14 0.9500
C15 C16 1.3885(17)
C15 H15 0.9500
C16 C17 1.3864(17)
C16 H16 0.9500
C17 C18 1.3905(14)
C17 H17 0.9500
C18 H18 0.9500
C19 C24 1.3844(13)
C19 C20 1.4173(13)
C20 C21 1.3908(13)
C21 C22 1.3884(14)
C22 C23 1.3834(16)
C23 C24 1.3848(14)
C25 C30 1.3926(15)
C25 C26 1.3954(15)
C26 C27 1.3940(18)
C26 H26 0.9500
C27 C28 1.382(2)
C27 H27 0.9500
C28 C29 1.378(2)
C28 H28 0.9500
C29 C30 1.3959(16)
C29 H29 0.9500
C30 H30 0.9500
C31 C32 1.3863(15)
C31 C36 1.3981(15)
C32 C33 1.3933(16)
C32 H32 0.9500
C33 C34 1.3803(19)
C33 H33 0.9500
C34 C35 1.382(2)
C34 H34 0.9500
C35 C36 1.3874(19)
C35 H35 0.9500
C36 H36 0.9500
C37 H37A 0.9800
C37 H37B 0.9800
C37 H37C 0.9800
C38 H38A 0.9800
C38 H38B 0.9800
C38 H38C 0.9800

loop_
_geom_torsion_atom_site_label_1
_geom_torsion_atom_site_label_2
_geom_torsion_atom_site_label_3
_geom_torsion_atom_site_label_4
_geom_torsion
C6 C1 C2 C3 4.58(13)
Sn1 C1 C2 C3 -166.88(7)
C6 C1 C2 P1 -173.67(7)
Sn1 C1 C2 P1 14.87(10)
C13 P1 C2 C3 36.96(9)
C7 P1 C2 C3 -71.87(9)
C13 P1 C2 C1 -144.94(7)
C7 P1 C2 C1 106.23(7)
C1 C2 C3 F1 178.36(8)
P1 C2 C3 F1 -3.59(13)
C1 C2 C3 C4 -2.63(14)
P1 C2 C3 C4 175.43(8)
F1 C3 C4 F2 -0.33(14)
C2 C3 C4 F2 -179.39(9)
F1 C3 C4 C5 178.25(9)
C2 C3 C4 C5 -0.82(16)
F2 C4 C5 F3 0.75(16)
C3 C4 C5 F3 -177.84(10)
F2 C4 C5 C6 -179.19(10)
C3 C4 C5 C6 2.23(16)
F3 C5 C6 F4 -1.41(15)
C4 C5 C6 F4 178.52(9)
F3 C5 C6 C1 179.94(10)
C4 C5 C6 C1 -0.13(16)
C2 C1 C6 F4 178.08(8)
Sn1 C1 C6 F4 -10.21(12)
C2 C1 C6 C5 -3.31(15)
Sn1 C1 C6 C5 168.39(8)
C13 P1 C7 C8 -70.05(9)
C2 P1 C7 C8 40.24(9)
C13 P1 C7 C12 109.23(8)
C2 P1 C7 C12 -140.48(7)
C12 C7 C8 C9 0.81(14)
P1 C7 C8 C9 -179.94(8)
C7 C8 C9 C10 0.22(16)
C8 C9 C10 C11 -1.38(17)
C9 C10 C11 C12 1.49(17)
C10 C11 C12 C7 -0.44(16)
C8 C7 C12 C11 -0.71(15)
P1 C7 C12 C11 179.96(8)
C7 P1 C13 C14 12.79(11)
C2 P1 C13 C14 -95.91(10)
C7 P1 C13 C18 -161.51(8)
C2 P1 C13 C18 89.79(8)
C18 C13 C14 C15 -1.71(18)
P1 C13 C14 C15 -175.82(10)
C13 C14 C15 C16 -0.3(2)
C14 C15 C16 C17 1.4(2)
C15 C16 C17 C18 -0.43(18)
C16 C17 C18 C13 -1.62(16)
C14 C13 C18 C17 2.68(16)
P1 C13 C18 C17 177.37(8)
C24 C19 C20 C21 0.05(13)
Sn1 C19 C20 C21 -178.54(7)
C24 C19 C20 P2 -175.95(7)
Sn1 C19 C20 P2 5.46(10)
C31 P2 C20 C21 64.12(9)
C25 P2 C20 C21 -43.82(9)
C31 P2 C20 C19 -120.08(7)
C25 P2 C20 C19 131.98(8)
C19 C20 C21 F5 179.84(9)
P2 C20 C21 F5 -4.41(14)
C19 C20 C21 C22 -0.26(15)
P2 C20 C21 C22 175.49(8)
F5 C21 C22 F6 1.87(15)
C20 C21 C22 F6 -178.03(9)
F5 C21 C22 C23 -179.74(9)
C20 C21 C22 C23 0.35(15)
F6 C22 C23 F7 -0.49(15)
C21 C22 C23 F7 -178.90(9)
F6 C22 C23 C24 178.17(9)
C21 C22 C23 C24 -0.23(15)
C20 C19 C24 F8 178.45(8)
Sn1 C19 C24 F8 -2.95(12)
C20 C19 C24 C23 0.06(14)
Sn1 C19 C24 C23 178.66(7)
F7 C23 C24 F8 0.23(14)
C22 C23 C24 F8 -178.42(9)
F7 C23 C24 C19 178.68(9)
C22 C23 C24 C19 0.03(15)
C31 P2 C25 C30 -9.94(10)
C20 P2 C25 C30 98.91(9)
C31 P2 C25 C26 166.85(8)
C20 P2 C25 C26 -84.30(8)
C30 C25 C26 C27 -0.59(16)
P2 C25 C26 C27 -177.55(9)
C25 C26 C27 C28 0.78(18)
C26 C27 C28 C29 -0.5(2)
C27 C28 C29 C30 0.1(2)
C26 C25 C30 C29 0.14(16)
P2 C25 C30 C29 176.85(9)
C28 C29 C30 C25 0.13(18)
C25 P2 C31 C32 116.59(9)
C20 P2 C31 C32 9.22(10)
C25 P2 C31 C36 -69.27(10)
C20 P2 C31 C36 -176.64(9)
C36 C31 C32 C33 0.80(18)
P2 C31 C32 C33 174.87(10)
C31 C32 C33 C34 0.9(2)
C32 C33 C34 C35 -1.5(2)
C33 C34 C35 C36 0.4(2)
C34 C35 C36 C31 1.3(2)
C32 C31 C36 C35 -1.9(2)
P2 C31 C36 C35 -176.41(12)
